data_7130350
loop_
_publ_author_name
'Han, Keke'
'Zhang, Mengxia'
'Wei, Zhenhong'
'Ye, Xing'
'Rao, Wenjun'
'Zhang, Haina'
'Cai, Hu'

_publ_section_title
;
 Precise design and preparation of two 3D organic&#x2212;inorganic
 perovskite ferroelectrics (1,5-diazabicyclo[3.2.2]nonane)RbX3 (X = Br, I)
;
_journal_name_full 'Chemical Communications'
_journal_paper_doi 10.1039/D2CC02673B
_journal_year 2022
_chemical_formula_moiety 'Br15 Rb5, 5(C7 H16 N2)'
_chemical_formula_sum 'C35 H80 Br15 N10 Rb5'
_chemical_formula_weight 2266.94
_space_group_crystal_system orthorhombic
_space_group_IT_number 31
_space_group_name_Hall 'P 2ac -2'
_space_group_name_H-M_alt 'P m n 21'
_atom_sites_solution_hydrogens geom
_atom_sites_solution_primary iterative
_audit_creation_date 2022-07-12
_audit_creation_method
;
Olex2 1.5-beta
(compiled 2022.04.07 svn.rca3783a0 for OlexSys, GUI svn.r6498)
;
_audit_update_record
;
2022-07-14 deposited with the CCDC.	2022-07-19 downloaded from the CCDC.
;
_cell_angle_alpha 90
_cell_angle_beta 90
_cell_angle_gamma 90
_cell_formula_units_Z 2
_cell_length_a 48.9591(6)
_cell_length_b 6.84360(10)
_cell_length_c 9.86670(10)
_cell_measurement_reflns_used 9682
_cell_measurement_temperature 293(2)
_cell_measurement_theta_max 76.4110
_cell_measurement_theta_min 4.5870
_cell_volume 3305.90(7)
_computing_molecular_graphics 'Olex2 1.5-beta (Dolomanov et al., 2009)'
_computing_publication_material 'Olex2 1.5-beta (Dolomanov et al., 2009)'
_computing_structure_refinement 'ShelXL (Sheldrick, 2015)'
_computing_structure_solution 'olex2.solve (Bourhis et al., 2015)'
_diffrn_ambient_temperature 293(2)
_diffrn_measured_fraction_theta_full 0.999
_diffrn_measured_fraction_theta_max 0.944
_diffrn_measurement_device_type 'multiwire proportional'
_diffrn_measurement_method 'phi and omega scans'
_diffrn_radiation_monochromator graphite
_diffrn_radiation_type CuK\a
_diffrn_radiation_wavelength 1.54178
_diffrn_reflns_av_R_equivalents 0.0813
_diffrn_reflns_av_unetI/netI 0.0708
_diffrn_reflns_Laue_measured_fraction_full 0.999
_diffrn_reflns_Laue_measured_fraction_max 0.944
_diffrn_reflns_limit_h_max 61
_diffrn_reflns_limit_h_min -47
_diffrn_reflns_limit_k_max 8
_diffrn_reflns_limit_k_min -7
_diffrn_reflns_limit_l_max 12
_diffrn_reflns_limit_l_min -12
_diffrn_reflns_number 12219
_diffrn_reflns_point_group_measured_fraction_full 0.853
_diffrn_reflns_point_group_measured_fraction_max 0.791
_diffrn_reflns_theta_full 67.679
_diffrn_reflns_theta_max 76.631
_diffrn_reflns_theta_min 3.611
_exptl_absorpt_coefficient_mu 15.483
_exptl_absorpt_correction_type none
_exptl_crystal_colour colorless
_exptl_crystal_density_diffrn 2.277
_exptl_crystal_density_method 'not measured'
_exptl_crystal_description block
_exptl_crystal_F_000 2140
_exptl_crystal_size_max 0.001
_exptl_crystal_size_mid 0.001
_exptl_crystal_size_min 0.001
_refine_diff_density_max 1.439
_refine_diff_density_min -1.440
_refine_diff_density_rms 0.284
_refine_ls_abs_structure_details
;
 Flack x determined using 1767 quotients [(I+)-(I-)]/[(I+)+(I-)]
 (Parsons, Flack and Wagner, Acta Cryst. B69 (2013) 249-259).
;
_refine_ls_abs_structure_Flack 0.08(6)
_refine_ls_extinction_coef 0.00197(12)
_refine_ls_extinction_expression Fc^*^=kFc[1+0.001xFc^2^\l^3^/sin(2\q)]^-1/4^
_refine_ls_extinction_method 'SHELXL-2018/3 (Sheldrick 2018)'
_refine_ls_goodness_of_fit_ref 1.019
_refine_ls_hydrogen_treatment constr
_refine_ls_matrix_type full
_refine_ls_number_parameters 299
_refine_ls_number_reflns 5587
_refine_ls_number_restraints 40
_refine_ls_restrained_S_all 1.024
_refine_ls_R_factor_all 0.0628
_refine_ls_R_factor_gt 0.0611
_refine_ls_shift/su_max 0.000
_refine_ls_shift/su_mean 0.000
_refine_ls_structure_factor_coef Fsqd
_refine_ls_weighting_details 'w=1/[\s^2^(Fo^2^)+(0.1194P)^2^] where P=(Fo^2^+2Fc^2^)/3'
_refine_ls_weighting_scheme calc
_refine_ls_wR_factor_gt 0.1595
_refine_ls_wR_factor_ref 0.1617
_reflns_Friedel_coverage 0.581
_reflns_Friedel_fraction_full 0.687
_reflns_Friedel_fraction_max 0.619
_reflns_number_gt 5232
_reflns_number_total 7057
_reflns_threshold_expression 'I > 2\s(I)'
_cod_data_source_file d2cc02673b2.cif
_cod_data_source_block t_CCDC1
_cod_database_code 7130350
_shelx_shelxl_version_number 2018/3
_shelx_space_group_comment
;
The symmetry employed for this shelxl refinement is uniquely defined
by the following loop, which should always be used as a source of
symmetry information in preference to the above space-group names.
They are only intended as comments.
;
_olex2_refinement_description
;
1. Restrained distances
 C1-C2 \\sim C2-C3 \\sim C4-C5 \\sim C6-C7
 with sigma of 0.0001
 C8-C9 \\sim C9-C10 \\sim C11-C12 \\sim C13-C14 \\sim C15-C16
 with sigma of 0.0001
2. Rigid bond restraints
 C11, C12, N3, N4
 with sigma for 1-2 distances of 0.01 and sigma for 1-3 distances of 0.01
3. Uiso/Uaniso restraints and constraints
C11 \\sim C12 \\sim N3 \\sim N4: within 2A with sigma of 0.01 and sigma for
terminal atoms of 0.02 within 2A
4.a Ternary CH refined with riding coordinates:
 N1(H1), N2(H2), N3(H3), N4(H4), N5(H5)
4.b Secondary CH2 refined with riding coordinates:
 C1(H1A,H1B), C2(H2A,H2B), C3(H3A,H3B), C4(H4A,H4B), C5(H5A,H5B), C6(H6A,H6B),
 C7(H7A,H7B), C8(H8A,H8B), C9(H9A,H9B), C10(H10A,H10B), C11(H11A,H11B),
 C12(H12A,H12B), C13(H13A,H13B), C14(H14A,H14B), C15(H15A,H15B), C16(H16A,H16B),
  C17(H17A,H17B), C18(H18A,H18B)
;
_olex2_submission_special_instructions 'No special instructions were received'

loop_
_space_group_symop_operation_xyz
'x, y, z'
'-x+1/2, -y, z+1/2'
'x+1/2, -y, z+1/2'
'-x, y, z'

loop_
_atom_site_label
_atom_site_type_symbol
_atom_site_fract_x
_atom_site_fract_y
_atom_site_fract_z
_atom_site_U_iso_or_equiv
_atom_site_adp_type
_atom_site_occupancy
_atom_site_site_symmetry_order
_atom_site_calc_flag
_atom_site_refinement_flags_posn
_atom_site_refinement_flags_adp
_atom_site_refinement_flags_occupancy
_atom_site_disorder_assembly
_atom_site_disorder_group
Rb1 Rb 0.20017(3) -0.00205(12) 0.5359(5) 0.0324(3) Uani 1 1 d . . . . .
Rb2 Rb 0.09871(3) 0.00512(14) 1.0449(5) 0.0317(3) Uani 1 1 d . . . . .
Rb3 Rb 0.000000 0.0223(2) 1.5419(5) 0.0323(4) Uani 1 2 d S T P . .
Br1 Br 0.20135(3) -0.49889(15) 0.5060(5) 0.0307(4) Uani 1 1 d . . . . .
Br2 Br 0.24775(2) -0.05472(15) 0.2742(5) 0.0298(3) Uani 1 1 d . . . . .
Br3 Br 0.14778(2) 0.05746(15) 0.2991(5) 0.0283(3) Uani 1 1 d . . . . .
Br4 Br 0.15659(3) -0.03014(16) 0.8313(5) 0.0321(3) Uani 1 1 d . . . . .
Br5 Br 0.09266(2) -0.48996(15) 1.0826(5) 0.0276(3) Uani 1 1 d . . . . .
Br6 Br 0.04748(3) -0.01375(15) 1.2820(5) 0.0338(3) Uani 1 1 d . . . . .
Br7 Br 0.000000 0.5259(3) 1.6052(5) 0.0458(6) Uani 1 2 d S T P . .
Br8 Br 0.05938(3) 0.01756(15) 1.7462(5) 0.0329(4) Uani 1 1 d . . . . .
N1 N 0.0825(2) -0.3550(13) 0.5798(12) 0.040(2) Uani 1 1 d . . . . .
H1 H 0.069085 -0.252950 0.600093 0.048 Uiso 1 1 calc R . . . .
N2 N 0.11778(18) -0.6059(12) 0.4707(10) 0.026(2) Uani 1 1 d . . . . .
H2 H 0.128596 -0.684461 0.407329 0.032 Uiso 1 1 calc R . . . .
N3 N 0.18574(18) 0.3419(13) -0.0229(12) 0.034(2) Uani 1 1 d . U . . .
H3 H 0.174849 0.231186 -0.055253 0.041 Uiso 1 1 calc R . . . .
N4 N 0.2130(2) 0.6097(14) 0.1165(13) 0.042(2) Uani 1 1 d . U . . .
H4 H 0.221417 0.692315 0.186030 0.051 Uiso 1 1 calc R . . . .
N5 N 0.0267(2) -0.4808(14) 1.0619(15) 0.037(3) Uani 1 1 d . . . . .
H5 H 0.046125 -0.454487 1.076424 0.045 Uiso 1 1 calc R . . . .
C1 C 0.08787(7) -0.4599(12) 0.7086(15) 0.047(4) Uani 1 1 d D . . . .
H1A H 0.075707 -0.571336 0.715097 0.057 Uiso 1 1 calc R . . . .
H1B H 0.083999 -0.373561 0.784136 0.057 Uiso 1 1 calc R . . . .
C2 C 0.11700(6) -0.5292(6) 0.7180(4) 0.039(3) Uani 1 1 d D . . . .
H2A H 0.119314 -0.594642 0.804464 0.047 Uiso 1 1 calc R . . . .
H2B H 0.128791 -0.415307 0.718493 0.047 Uiso 1 1 calc R . . . .
C3 C 0.12680(16) -0.6651(8) 0.6082(4) 0.038(3) Uani 1 1 d D . . . .
H3A H 0.146597 -0.669772 0.610151 0.046 Uiso 1 1 calc R . . . .
H3B H 0.120081 -0.795711 0.626890 0.046 Uiso 1 1 calc R . . . .
C4 C 0.06999(11) -0.4844(6) 0.4725(13) 0.049(4) Uani 1 1 d D . . . .
H4A H 0.052527 -0.533434 0.504158 0.059 Uiso 1 1 calc R . . . .
H4B H 0.066823 -0.408984 0.390769 0.059 Uiso 1 1 calc R . . . .
C5 C 0.08864(10) -0.6535(6) 0.4411(10) 0.031(2) Uani 1 1 d D . . . .
H5A H 0.083188 -0.765771 0.494694 0.037 Uiso 1 1 calc R . . . .
H5B H 0.086818 -0.688018 0.346212 0.037 Uiso 1 1 calc R . . . .
C6 C 0.10670(12) -0.2546(7) 0.5162(6) 0.031(2) Uani 1 1 d D . . . .
H6A H 0.117772 -0.195244 0.586540 0.037 Uiso 1 1 calc R . . . .
H6B H 0.100334 -0.151515 0.456557 0.037 Uiso 1 1 calc R . . . .
C7 C 0.12389(11) -0.3964(7) 0.4364(6) 0.031(2) Uani 1 1 d D . . . .
H7A H 0.120714 -0.375753 0.340469 0.037 Uiso 1 1 calc R . . . .
H7B H 0.143029 -0.370413 0.454351 0.037 Uiso 1 1 calc R . . . .
C8 C 0.19655(8) 0.4361(8) -0.1446(13) 0.054(4) Uani 1 1 d D . . . .
H8A H 0.182380 0.517841 -0.183384 0.065 Uiso 1 1 calc R . . . .
H8B H 0.200961 0.335849 -0.210538 0.065 Uiso 1 1 calc R . . . .
C9 C 0.22118(9) 0.5575(5) -0.1212(3) 0.072(6) Uani 1 1 d D . . . .
H9A H 0.225193 0.629677 -0.203426 0.086 Uiso 1 1 calc R . . . .
H9B H 0.236545 0.471791 -0.103401 0.086 Uiso 1 1 calc R . . . .
C10 C 0.2187(3) 0.6981(7) -0.0075(4) 0.080(6) Uani 1 1 d D . . . .
H10A H 0.235610 0.770909 0.000405 0.096 Uiso 1 1 calc R . . . .
H10B H 0.204254 0.790495 -0.028197 0.096 Uiso 1 1 calc R . . . .
C11 C 0.16587(13) 0.4721(8) 0.0570(5) 0.048(3) Uani 1 1 d D U . . .
H11A H 0.154956 0.548319 -0.005717 0.058 Uiso 1 1 calc R . . . .
H11B H 0.153605 0.390573 0.109601 0.058 Uiso 1 1 calc R . . . .
C12 C 0.18086(13) 0.6055(8) 0.1492(5) 0.062(3) Uani 1 1 d D U . . .
H12A H 0.178135 0.563654 0.242114 0.075 Uiso 1 1 calc R . . . .
H12B H 0.173495 0.736509 0.140262 0.075 Uiso 1 1 calc R . . . .
C13 C 0.20694(11) 0.2561(6) 0.0687(6) 0.026(2) Uani 1 1 d D . . . .
H13A H 0.198056 0.171378 0.134005 0.031 Uiso 1 1 calc R . . . .
H13B H 0.219301 0.176482 0.015249 0.031 Uiso 1 1 calc R . . . .
C14 C 0.22297(11) 0.4061(7) 0.1424(6) 0.027(2) Uani 1 1 d D . . . .
H14A H 0.241965 0.396732 0.115167 0.033 Uiso 1 1 calc R . . . .
H14B H 0.222013 0.379533 0.238839 0.033 Uiso 1 1 calc R . . . .
C15 C 0.02587(8) -0.6503(9) 0.9713(18) 0.075(6) Uani 1 1 d D . . . .
H15A H 0.041185 -0.735586 0.991111 0.090 Uiso 1 1 calc R . . . .
H15B H 0.027585 -0.606753 0.878097 0.090 Uiso 1 1 calc R . . . .
C16 C 0.000000 -0.7605(9) 0.987(2) 0.067(7) Uani 1 2 d DS T P . .
H16A H 0.000000 -0.819111 1.076993 0.081 Uiso 1 2 calc RS T P . .
H16B H 0.000000 -0.866460 0.922151 0.081 Uiso 1 2 calc RS T P . .
C17 C 0.0155(3) -0.297(2) 0.9931(19) 0.073(6) Uani 1 1 d . . . . .
H17A H 0.022130 -0.182504 1.040537 0.087 Uiso 1 1 calc R . . . .
H17B H 0.022130 -0.291513 0.900532 0.087 Uiso 1 1 calc R . . . .
C18 C 0.0151(2) -0.5031(14) 1.1975(15) 0.028(3) Uani 1 1 d . . . . .
H18A H 0.021582 -0.397138 1.254438 0.034 Uiso 1 1 calc R . . . .
H18B H 0.021582 -0.624724 1.236477 0.034 Uiso 1 1 calc R . . . .

loop_
_atom_site_aniso_label
_atom_site_aniso_U_11
_atom_site_aniso_U_22
_atom_site_aniso_U_33
_atom_site_aniso_U_23
_atom_site_aniso_U_13
_atom_site_aniso_U_12
Rb1 0.0375(7) 0.0217(6) 0.0378(7) -0.0017(5) -0.0022(5) 0.0015(4)
Rb2 0.0327(6) 0.0230(5) 0.0394(9) -0.0003(5) 0.0013(5) -0.0016(3)
Rb3 0.0303(8) 0.0258(7) 0.0409(11) -0.0003(7) 0.000 0.000
Br1 0.0375(7) 0.0221(7) 0.0326(8) 0.0000(4) -0.0010(6) -0.0010(4)
Br2 0.0325(6) 0.0196(6) 0.0374(7) -0.0042(5) -0.0075(5) -0.0032(4)
Br3 0.0296(5) 0.0196(5) 0.0356(7) -0.0042(5) 0.0027(5) 0.0030(4)
Br4 0.0342(7) 0.0209(6) 0.0413(7) -0.0010(6) -0.0044(6) -0.0028(4)
Br5 0.0207(5) 0.0264(6) 0.0358(8) 0.0013(5) -0.0002(5) 0.0006(3)
Br6 0.0345(8) 0.0250(6) 0.0420(7) -0.0048(5) 0.0024(7) -0.0046(4)
Br7 0.0504(11) 0.0263(9) 0.0605(15) 0.0009(9) 0.000 0.000
Br8 0.0358(7) 0.0223(6) 0.0407(8) -0.0065(5) 0.0017(6) 0.0056(4)
N1 0.044(5) 0.021(4) 0.054(7) 0.004(5) 0.018(5) 0.012(4)
N2 0.034(5) 0.012(4) 0.033(5) -0.007(4) 0.009(4) 0.000(3)
N3 0.035(4) 0.015(4) 0.052(6) 0.003(4) -0.015(4) -0.003(3)
N4 0.057(5) 0.019(4) 0.050(6) -0.007(5) -0.024(5) 0.007(4)
N5 0.011(4) 0.050(6) 0.049(7) -0.009(5) -0.003(5) -0.001(3)
C1 0.069(10) 0.039(7) 0.034(7) 0.006(6) 0.022(8) 0.021(6)
C2 0.049(8) 0.043(7) 0.026(6) 0.003(5) -0.006(6) -0.008(5)
C3 0.037(5) 0.033(6) 0.045(7) 0.004(6) 0.003(6) 0.012(5)
C4 0.026(6) 0.052(8) 0.070(11) 0.025(7) -0.007(8) 0.004(5)
C5 0.029(5) 0.031(6) 0.033(6) -0.002(5) -0.006(5) -0.014(4)
C6 0.037(5) 0.014(5) 0.041(6) 0.004(5) 0.010(5) 0.000(4)
C7 0.030(5) 0.024(5) 0.038(6) 0.006(5) 0.009(5) 0.010(4)
C8 0.076(10) 0.052(9) 0.035(7) 0.001(7) 0.006(8) 0.007(7)
C9 0.057(9) 0.057(10) 0.101(16) 0.050(11) 0.003(11) -0.011(8)
C10 0.084(12) 0.063(11) 0.092(14) 0.013(11) -0.017(11) -0.033(10)
C11 0.027(5) 0.045(6) 0.073(7) 0.019(5) 0.005(6) 0.013(4)
C12 0.071(6) 0.063(7) 0.053(7) -0.008(6) -0.001(6) 0.040(6)
C13 0.033(5) 0.014(4) 0.030(6) 0.006(4) 0.005(5) 0.002(4)
C14 0.023(4) 0.021(5) 0.038(6) 0.002(5) -0.005(5) 0.011(4)
C15 0.034(6) 0.092(13) 0.099(14) -0.037(12) -0.014(8) 0.028(8)
C16 0.088(16) 0.022(9) 0.091(19) -0.006(11) 0.000 0.000
C17 0.099(12) 0.044(8) 0.076(11) 0.031(8) -0.035(10) -0.049(8)
C18 0.032(7) 0.023(5) 0.030(6) -0.001(4) 0.000(5) -0.001(4)

loop_
_atom_type_symbol
_atom_type_description
_atom_type_scat_dispersion_real
_atom_type_scat_dispersion_imag
_atom_type_scat_source
C C 0.0181 0.0091 'International Tables Vol C Tables 4.2.6.8 and 6.1.1.4'
H H 0.0000 0.0000 'International Tables Vol C Tables 4.2.6.8 and 6.1.1.4'
N N 0.0311 0.0180 'International Tables Vol C Tables 4.2.6.8 and 6.1.1.4'
Br Br -0.6763 1.2805 'International Tables Vol C Tables 4.2.6.8 and 6.1.1.4'
Rb Rb -0.4688 1.6079 'International Tables Vol C Tables 4.2.6.8 and 6.1.1.4'

loop_
_geom_angle_atom_site_label_1
_geom_angle_atom_site_label_2
_geom_angle_atom_site_label_3
_geom_angle
_geom_angle_site_symmetry_1
_geom_angle_site_symmetry_3
_geom_angle_publ_flag
Br1 Rb1 Br1 169.97(7) . 1_565 ?
Br1 Rb1 Br2 99.02(4) . 2 ?
Br1 Rb1 Br2 86.24(4) 1_565 2 ?
Br1 Rb1 Br2 91.64(4) 1_565 . ?
Br1 Rb1 Br2 79.76(4) . . ?
Br1 Rb1 Br3 94.06(4) . . ?
Br1 Rb1 Br3 80.74(4) 1_565 . ?
Br1 Rb1 Br4 91.53(4) . . ?
Br1 Rb1 Br4 97.56(4) 1_565 . ?
Br2 Rb1 Br2 91.28(3) 2 . ?
Br2 Rb1 Br3 166.91(4) 2 . ?
Br2 Rb1 Br4 169.30(4) . . ?
Br2 Rb1 Br4 83.92(5) 2 . ?
Br3 Rb1 Br2 90.42(5) . . ?
Br3 Rb1 Br4 96.43(4) . . ?
Br3 Rb2 Br4 83.33(4) 1_556 . ?
Br3 Rb2 Br8 167.16(5) 1_556 1_554 ?
Br5 Rb2 Br3 83.12(4) 1_565 1_556 ?
Br5 Rb2 Br3 94.77(4) . 1_556 ?
Br5 Rb2 Br4 93.82(4) . . ?
Br5 Rb2 Br4 101.48(4) 1_565 . ?
Br5 Rb2 Br5 164.17(7) . 1_565 ?
Br5 Rb2 Br6 79.94(4) . . ?
Br5 Rb2 Br8 91.08(4) 1_565 1_554 ?
Br5 Rb2 Br8 93.87(4) . 1_554 ?
Br6 Rb2 Br3 90.96(5) . 1_556 ?
Br6 Rb2 Br4 171.20(5) . . ?
Br6 Rb2 Br5 84.40(4) . 1_565 ?
Br6 Rb2 Br8 99.90(5) . 1_554 ?
Br8 Rb2 Br4 86.63(5) 1_554 . ?
Br6 Rb3 Br6 84.14(7) 4 . ?
Br6 Rb3 Br7 101.64(5) 4 . ?
Br6 Rb3 Br7 101.64(5) . . ?
Br6 Rb3 Br8 82.52(4) 4 4 ?
Br6 Rb3 Br8 82.52(4) . . ?
Br6 Rb3 Br8 166.16(6) . 4 ?
Br6 Rb3 Br8 166.16(6) 4 . ?
Br7 Rb3 Br6 93.64(5) 1_545 . ?
Br7 Rb3 Br6 93.64(5) 1_545 4 ?
Br7 Rb3 Br7 159.32(11) 1_545 . ?
Br7 Rb3 Br8 83.57(5) 1_545 4 ?
Br7 Rb3 Br8 84.69(4) . 4 ?
Br7 Rb3 Br8 83.57(5) 1_545 . ?
Br7 Rb3 Br8 84.69(4) . . ?
Br8 Rb3 Br8 110.52(8) 4 . ?
Rb1 Br1 Rb1 169.96(7) . 1_545 ?
Rb1 Br2 Rb1 166.61(4) 2_554 . ?
Rb2 Br3 Rb1 166.83(4) 1_554 . ?
Rb2 Br4 Rb1 161.49(6) . . ?
Rb2 Br5 Rb2 164.17(7) . 1_545 ?
Rb2 Br6 Rb3 172.14(5) . . ?
Rb3 Br7 Rb3 159.32(11) 1_565 . ?
Rb2 Br8 Rb3 157.88(6) 1_556 . ?
C1 N1 H1 106.8 . . ?
C1 N1 C4 112.8(8) . . ?
C1 N1 C6 116.1(8) . . ?
C4 N1 H1 106.8 . . ?
C6 N1 H1 106.8 . . ?
C6 N1 C4 107.1(8) . . ?
C3 N2 H2 105.8 . . ?
C3 N2 C5 113.8(8) . . ?
C3 N2 C7 114.0(7) . . ?
C5 N2 H2 105.8 . . ?
C5 N2 C7 110.8(6) . . ?
C7 N2 H2 105.8 . . ?
C8 N3 H3 105.7 . . ?
C8 N3 C11 113.3(6) . . ?
C8 N3 C13 114.7(7) . . ?
C11 N3 H3 105.7 . . ?
C13 N3 H3 105.7 . . ?
C13 N3 C11 110.9(8) . . ?
C10 N4 H4 106.3 . . ?
C10 N4 C12 112.3(10) . . ?
C10 N4 C14 119.3(9) . . ?
C12 N4 H4 106.3 . . ?
C14 N4 H4 106.3 . . ?
C14 N4 C12 105.6(7) . . ?
C15 N5 H5 105.1 . . ?
C15 N5 C17 111.7(13) . . ?
C17 N5 H5 105.1 . . ?
C18 N5 H5 105.1 . . ?
C18 N5 C15 117.8(9) . . ?
C18 N5 C17 110.7(11) . . ?
N1 C1 H1A 109.2 . . ?
N1 C1 H1B 109.2 . . ?
N1 C1 C2 111.9(8) . . ?
H1A C1 H1B 107.9 . . ?
C2 C1 H1A 109.2 . . ?
C2 C1 H1B 109.2 . . ?
C1 C2 H2A 108.1 . . ?
C1 C2 H2B 108.1 . . ?
C1 C2 C3 116.9(7) . . ?
H2A C2 H2B 107.3 . . ?
C3 C2 H2A 108.1 . . ?
C3 C2 H2B 108.1 . . ?
N2 C3 C2 113.2(5) . . ?
N2 C3 H3A 108.9 . . ?
N2 C3 H3B 108.9 . . ?
C2 C3 H3A 108.9 . . ?
C2 C3 H3B 108.9 . . ?
H3A C3 H3B 107.7 . . ?
N1 C4 H4A 109.6 . . ?
N1 C4 H4B 109.6 . . ?
H4A C4 H4B 108.1 . . ?
C5 C4 N1 110.4(7) . . ?
C5 C4 H4A 109.6 . . ?
C5 C4 H4B 109.6 . . ?
N2 C5 C4 111.8(5) . . ?
N2 C5 H5A 109.3 . . ?
N2 C5 H5B 109.3 . . ?
C4 C5 H5A 109.3 . . ?
C4 C5 H5B 109.3 . . ?
H5A C5 H5B 107.9 . . ?
N1 C6 H6A 109.4 . . ?
N1 C6 H6B 109.4 . . ?
N1 C6 C7 111.3(5) . . ?
H6A C6 H6B 108.0 . . ?
C7 C6 H6A 109.4 . . ?
C7 C6 H6B 109.4 . . ?
N2 C7 C6 112.7(5) . . ?
N2 C7 H7A 109.1 . . ?
N2 C7 H7B 109.1 . . ?
C6 C7 H7A 109.1 . . ?
C6 C7 H7B 109.1 . . ?
H7A C7 H7B 107.8 . . ?
N3 C8 H8A 108.7 . . ?
N3 C8 H8B 108.6 . . ?
N3 C8 C9 114.4(8) . . ?
H8A C8 H8B 107.6 . . ?
C9 C8 H8A 108.7 . . ?
C9 C8 H8B 108.6 . . ?
C8 C9 H9A 108.6 . . ?
C8 C9 H9B 108.6 . . ?
C8 C9 C10 114.5(8) . . ?
H9A C9 H9B 107.6 . . ?
C10 C9 H9A 108.6 . . ?
C10 C9 H9B 108.6 . . ?
N4 C10 C9 113.5(6) . . ?
N4 C10 H10A 108.9 . . ?
N4 C10 H10B 108.9 . . ?
C9 C10 H10A 108.9 . . ?
C9 C10 H10B 108.9 . . ?
H10A C10 H10B 107.7 . . ?
N3 C11 H11A 109.4 . . ?
N3 C11 H11B 109.4 . . ?
H11A C11 H11B 108.0 . . ?
C12 C11 N3 111.0(6) . . ?
C12 C11 H11A 109.4 . . ?
C12 C11 H11B 109.4 . . ?
N4 C12 H12A 109.2 . . ?
N4 C12 H12B 109.2 . . ?
C11 C12 N4 111.9(6) . . ?
C11 C12 H12A 109.2 . . ?
C11 C12 H12B 109.2 . . ?
H12A C12 H12B 107.9 . . ?
N3 C13 H13A 109.0 . . ?
N3 C13 H13B 109.0 . . ?
H13A C13 H13B 107.8 . . ?
C14 C13 N3 113.1(5) . . ?
C14 C13 H13A 109.0 . . ?
C14 C13 H13B 109.0 . . ?
N4 C14 H14A 109.0 . . ?
N4 C14 H14B 109.0 . . ?
C13 C14 N4 112.8(6) . . ?
C13 C14 H14A 109.0 . . ?
C13 C14 H14B 109.0 . . ?
H14A C14 H14B 107.8 . . ?
N5 C15 H15A 109.4 . . ?
N5 C15 H15B 109.4 . . ?
N5 C15 C16 111.1(11) . . ?
H15A C15 H15B 108.0 . . ?
C16 C15 H15A 109.4 . . ?
C16 C15 H15B 109.4 . . ?
C15 C16 C15 117.3(6) . 4 ?
C15 C16 H16A 108.0 . . ?
C15 C16 H16A 108.0 4 . ?
C15 C16 H16B 108.0 . . ?
C15 C16 H16B 108.0 4 . ?
H16A C16 H16B 107.2 . . ?
N5 C17 H17A 109.5 . . ?
N5 C17 H17B 109.5 . . ?
C17 C17 N5 110.9(6) 4 . ?
C17 C17 H17A 109.5 4 . ?
C17 C17 H17B 109.5 4 . ?
H17A C17 H17B 108.0 . . ?
N5 C18 C18 112.8(6) . 4 ?
N5 C18 H18A 109.0 . . ?
N5 C18 H18B 109.0 . . ?
C18 C18 H18A 109.0 4 . ?
C18 C18 H18B 109.0 4 . ?
H18A C18 H18B 107.8 . . ?

loop_
_geom_bond_atom_site_label_1
_geom_bond_atom_site_label_2
_geom_bond_distance
_geom_bond_site_symmetry_2
_geom_bond_publ_flag
Rb1 Br1 3.4134(13) . ?
Rb1 Br1 3.4565(13) 1_565 ?
Rb1 Br2 3.496(2) . ?
Rb1 Br2 3.490(2) 2 ?
Rb1 Br3 3.4934(19) . ?
Rb1 Br4 3.617(2) . ?
Rb2 Br3 3.4917(19) 1_556 ?
Rb2 Br4 3.540(2) . ?
Rb2 Br5 3.4214(14) . ?
Rb2 Br5 3.4881(14) 1_565 ?
Rb2 Br6 3.432(2) . ?
Rb2 Br8 3.522(2) 1_554 ?
Rb3 Br6 3.470(2) 4 ?
Rb3 Br6 3.470(2) . ?
Rb3 Br7 3.502(2) . ?
Rb3 Br7 3.454(2) 1_545 ?
Rb3 Br8 3.5377(18) . ?
Rb3 Br8 3.5377(18) 4 ?
N1 H1 0.9800 . ?
N1 C1 1.483(17) . ?
N1 C4 1.511(14) . ?
N1 C6 1.506(11) . ?
N2 H2 0.9800 . ?
N2 C3 1.484(11) . ?
N2 C5 1.492(10) . ?
N2 C7 1.503(10) . ?
N3 H3 0.9800 . ?
N3 C8 1.461(15) . ?
N3 C11 1.537(12) . ?
N3 C13 1.496(10) . ?
N4 H4 0.9800 . ?
N4 C10 1.392(14) . ?
N4 C12 1.607(13) . ?
N4 C14 1.498(11) . ?
N5 H5 0.9800 . ?
N5 C15 1.465(16) . ?
N5 C17 1.528(17) . ?
N5 C18 1.461(19) . ?
C1 H1A 0.9700 . ?
C1 H1B 0.9700 . ?
C1 C2 1.506(3) . ?
C2 H2A 0.9700 . ?
C2 H2B 0.9700 . ?
C2 C3 1.506(3) . ?
C3 H3A 0.9700 . ?
C3 H3B 0.9700 . ?
C4 H4A 0.9700 . ?
C4 H4B 0.9700 . ?
C4 C5 1.506(3) . ?
C5 H5A 0.9700 . ?
C5 H5B 0.9700 . ?
C6 H6A 0.9700 . ?
C6 H6B 0.9700 . ?
C6 C7 1.506(3) . ?
C7 H7A 0.9700 . ?
C7 H7B 0.9700 . ?
C8 H8A 0.9700 . ?
C8 H8B 0.9700 . ?
C8 C9 1.483(3) . ?
C9 H9A 0.9700 . ?
C9 H9B 0.9700 . ?
C9 C10 1.483(3) . ?
C10 H10A 0.9700 . ?
C10 H10B 0.9700 . ?
C11 H11A 0.9700 . ?
C11 H11B 0.9700 . ?
C11 C12 1.483(3) . ?
C12 H12A 0.9700 . ?
C12 H12B 0.9700 . ?
C13 H13A 0.9700 . ?
C13 H13B 0.9700 . ?
C13 C14 1.483(3) . ?
C14 H14A 0.9700 . ?
C14 H14B 0.9700 . ?
C15 H15A 0.9700 . ?
C15 H15B 0.9700 . ?
C15 C16 1.483(3) . ?
C16 H16A 0.9700 . ?
C16 H16B 0.9700 . ?
C17 C17 1.52(3) 4 ?
C17 H17A 0.9700 . ?
C17 H17B 0.9700 . ?
C18 C18 1.48(2) 4 ?
C18 H18A 0.9700 . ?
C18 H18B 0.9700 . ?
